data_4001075
loop_
_publ_author_name
'Kanoo, Prakash'
'Matsuda, Ryotaro'
'Higuchi, Masakazu'
'Kitagawa, Susumu'
'Maji, Tapas Kumar'

_publ_section_title
;
 New Interpenetrated Copper Coordination Polymer Frameworks having Porous
 Properties
;
_journal_issue 24
_journal_name_full 'Chemistry of Materials'
_journal_page_first 5860
_journal_paper_doi 10.1021/cm9025683
_journal_volume 21
_journal_year 2009
_chemical_formula_moiety 'C34 H20 Cu2 N2 O8, C17 H10 Cu N O4'
_chemical_formula_sum 'C51 H30 Cu3 N3 O12'
_chemical_formula_weight 1067.40
_chemical_name_systematic
;
 ?
;
_space_group_IT_number 5
_symmetry_cell_setting monoclinic
_symmetry_space_group_name_Hall 'C 2y'
_symmetry_space_group_name_H-M 'C 1 2 1'
_atom_sites_solution_hydrogens geom
_atom_sites_solution_primary direct
_atom_sites_solution_secondary difmap
_audit_creation_method SHELXL-97
_cell_angle_alpha 90.00
_cell_angle_beta 95.22(5)
_cell_angle_gamma 90.00
_cell_formula_units_Z 4
_cell_length_a 17.250(10)
_cell_length_b 19.467(9)
_cell_length_c 14.031(12)
_cell_measurement_temperature 233(2)
_cell_volume 4692(5)
_computing_cell_refinement Rigaku
_computing_data_collection 'Rigaku Mercury diffractometer'
_computing_data_reduction SAINT
_computing_molecular_graphics 'Mercury 1.4.1'
_computing_publication_material 'PLATON (Spek, 2003)'
_computing_structure_refinement 'SHELXL-97 (Sheldrick, 1997)'
_computing_structure_solution SIR-92
_diffrn_ambient_temperature 233(2)
_diffrn_measured_fraction_theta_full 0.992
_diffrn_measured_fraction_theta_max 0.992
_diffrn_radiation_monochromator graphite
_diffrn_radiation_source 'fine-focus sealed tube'
_diffrn_radiation_type MoK\a
_diffrn_radiation_wavelength 0.71073
_diffrn_reflns_av_R_equivalents 0.0000
_diffrn_reflns_av_sigmaI/netI 0.0557
_diffrn_reflns_limit_h_max 22
_diffrn_reflns_limit_h_min -22
_diffrn_reflns_limit_k_max 25
_diffrn_reflns_limit_k_min -25
_diffrn_reflns_limit_l_max 18
_diffrn_reflns_limit_l_min -18
_diffrn_reflns_number 10299
_diffrn_reflns_theta_full 27.49
_diffrn_reflns_theta_max 27.49
_diffrn_reflns_theta_min 3.36
_exptl_absorpt_coefficient_mu 1.415
_exptl_absorpt_correction_T_max 0.9764
_exptl_absorpt_correction_T_min 0.8632
_exptl_absorpt_correction_type empirical
_exptl_absorpt_process_details REQABA
_exptl_crystal_colour 'light blue'
_exptl_crystal_density_diffrn 1.511
_exptl_crystal_density_method 'not measured'
_exptl_crystal_description block
_exptl_crystal_F_000 2160
_exptl_crystal_size_max 0.1
_exptl_crystal_size_mid 0.06
_exptl_crystal_size_min 0.04
_refine_diff_density_max 0.612
_refine_diff_density_min -0.579
_refine_diff_density_rms 0.078
_refine_ls_abs_structure_details 'Flack H D (1983), Acta Cryst. A39, 876-881'
_refine_ls_abs_structure_Flack 0.54(3)
_refine_ls_extinction_method none
_refine_ls_goodness_of_fit_ref 1.019
_refine_ls_hydrogen_treatment noref
_refine_ls_matrix_type full
_refine_ls_number_parameters 623
_refine_ls_number_reflns 10299
_refine_ls_number_restraints 1
_refine_ls_restrained_S_all 1.019
_refine_ls_R_factor_all 0.0507
_refine_ls_R_factor_gt 0.0395
_refine_ls_shift/su_max 0.005
_refine_ls_shift/su_mean 0.001
_refine_ls_structure_factor_coef Fsqd
_refine_ls_weighting_details 'calc w=1/[\s^2^(Fo^2^)+(0.0405P)^2^+0.0000P] where P=(Fo^2^+2Fc^2^)/3'
_refine_ls_weighting_scheme calc
_refine_ls_wR_factor_gt 0.0902
_refine_ls_wR_factor_ref 0.0994
_reflns_number_gt 8268
_reflns_number_total 10299
_reflns_threshold_expression >2sigma(I)
_cod_data_source_file cm9025683_si_002.cif
_cod_data_source_block compound1
_cod_original_sg_symbol_H-M C2
_cod_database_code 4001075

loop_
_symmetry_equiv_pos_as_xyz
'x, y, z'
'-x, y, -z'
'x+1/2, y+1/2, z'
'-x+1/2, y+1/2, -z'

loop_
_atom_site_label
_atom_site_type_symbol
_atom_site_fract_x
_atom_site_fract_y
_atom_site_fract_z
_atom_site_U_iso_or_equiv
_atom_site_adp_type
_atom_site_occupancy
_atom_site_symmetry_multiplicity
_atom_site_calc_flag
_atom_site_refinement_flags
Cu1 Cu 0.50392(3) 0.18757(3) 0.40607(3) 0.01541(10) Uani 1 1 d .
Cu2 Cu 0.82579(3) 0.15420(4) 0.25519(3) 0.01733(10) Uani 1 1 d .
Cu3 Cu 0.83505(3) 0.15413(4) 0.06699(3) 0.01721(10) Uani 1 1 d .
N1 N 0.5026(2) 0.1895(4) 0.2510(2) 0.0215(7) Uani 1 1 d .
N2 N 0.8262(2) 0.1511(4) 0.4094(2) 0.0255(8) Uani 1 1 d .
N3 N 0.8329(2) 0.1523(5) 0.9126(2) 0.0263(7) Uani 1 1 d .
O1 O 0.5874(3) 0.2569(2) 0.4337(4) 0.0252(11) Uani 1 1 d .
O2 O 0.5750(3) 0.2624(2) 0.5911(4) 0.0255(11) Uani 1 1 d .
O3 O 0.9203(3) 0.6147(2) 0.5688(4) 0.0283(11) Uani 1 1 d .
O4 O 0.9233(3) 0.6186(2) 0.4091(4) 0.0318(12) Uani 1 1 d .
O5 O 0.7448(3) 0.2258(2) 0.2302(4) 0.0275(11) Uani 1 1 d .
O6 O 0.7530(3) 0.2267(2) 0.0711(4) 0.0277(11) Uani 1 1 d .
O7 O 0.4037(3) 0.5823(3) 0.2526(4) 0.0329(13) Uani 1 1 d .
O8 O 0.4152(3) 0.5843(2) 0.0949(4) 0.0311(12) Uani 1 1 d .
O9 O 0.7464(3) 0.0838(2) 0.2270(4) 0.0311(12) Uani 1 1 d .
O10 O 0.7582(3) 0.0817(3) 0.0697(4) 0.0319(12) Uani 1 1 d .
O11 O 0.4070(3) -0.2726(2) 0.2506(4) 0.0308(12) Uani 1 1 d .
O12 O 0.4151(3) -0.2744(2) 0.0918(4) 0.0304(12) Uani 1 1 d .
C1 C 0.5617(3) 0.1614(4) 0.2079(3) 0.0327(13) Uani 1 1 d .
H1 H 0.6026 0.1410 0.2454 0.039 Uiso 1 1 calc R
C2 C 0.5634(3) 0.1619(4) 0.1096(3) 0.0313(13) Uani 1 1 d .
H2 H 0.6061 0.1444 0.0817 0.038 Uiso 1 1 calc R
C3 C 0.5003(3) 0.1889(5) 0.0530(3) 0.0261(9) Uani 1 1 d .
C4 C 0.4390(3) 0.2141(4) 0.0988(3) 0.0460(16) Uani 1 1 d .
H4 H 0.3950 0.2312 0.0633 0.055 Uiso 1 1 calc R
C5 C 0.4431(3) 0.2139(4) 0.1968(3) 0.0428(15) Uani 1 1 d .
H5 H 0.4016 0.2321 0.2264 0.051 Uiso 1 1 calc R
C6 C 0.6011(4) 0.2815(3) 0.5180(5) 0.0200(13) Uani 1 1 d .
C7 C 0.6569(4) 0.3409(3) 0.5287(5) 0.0229(13) Uani 1 1 d .
C8 C 0.6638(5) 0.3800(4) 0.6136(5) 0.0351(16) Uani 1 1 d .
H8 H 0.6377 0.3666 0.6657 0.042 Uiso 1 1 calc R
C9 C 0.7089(5) 0.4371(4) 0.6187(6) 0.0428(18) Uani 1 1 d .
H9 H 0.7101 0.4642 0.6734 0.051 Uiso 1 1 calc R
C10 C 0.7536(4) 0.4568(3) 0.5452(5) 0.0261(14) Uani 1 1 d .
C11 C 0.8022(4) 0.5146(3) 0.5505(5) 0.0261(14) Uani 1 1 d .
H11 H 0.8056 0.5413 0.6057 0.031 Uiso 1 1 calc R
C12 C 0.8439(4) 0.5325(3) 0.4790(5) 0.0252(14) Uani 1 1 d .
C13 C 0.8351(5) 0.4962(4) 0.3916(6) 0.0448(19) Uani 1 1 d .
H13 H 0.8626 0.5104 0.3412 0.054 Uiso 1 1 calc R
C14 C 0.7867(5) 0.4405(4) 0.3797(5) 0.048(2) Uani 1 1 d .
H14 H 0.7798 0.4176 0.3214 0.058 Uiso 1 1 calc R
C15 C 0.7471(5) 0.4186(4) 0.4602(5) 0.0317(15) Uani 1 1 d .
C16 C 0.6962(5) 0.3601(4) 0.4523(5) 0.0335(17) Uani 1 1 d .
H16 H 0.6899 0.3353 0.3955 0.040 Uiso 1 1 calc R
C17 C 0.8988(4) 0.5925(3) 0.4868(5) 0.0220(13) Uani 1 1 d .
C18 C 0.8771(3) 0.1130(4) 0.4632(3) 0.0487(15) Uani 1 1 d .
H18 H 0.9121 0.0863 0.4326 0.058 Uiso 1 1 calc R
C19 C 0.8810(4) 0.1109(4) 0.5621(3) 0.0509(16) Uani 1 1 d .
H19 H 0.9185 0.0844 0.5968 0.061 Uiso 1 1 calc R
C20 C 0.8279(3) 0.1491(6) 0.6084(3) 0.0322(11) Uani 1 1 d .
C21 C 0.7715(3) 0.1845(5) 0.5517(3) 0.0389(13) Uani 1 1 d .
H21 H 0.7330 0.2088 0.5795 0.047 Uiso 1 1 calc R
C22 C 0.7729(3) 0.1834(4) 0.4532(3) 0.0344(12) Uani 1 1 d .
H22 H 0.7340 0.2067 0.4161 0.041 Uiso 1 1 calc R
C23 C 0.8295(3) 0.1508(6) 0.7140(3) 0.0316(10) Uani 1 1 d .
C24 C 0.8984(3) 0.1540(5) 0.7707(3) 0.0359(9) Uani 1 1 d .
H24 H 0.9455 0.1554 0.7433 0.043 Uiso 1 1 calc R
C25 C 0.8972(3) 0.1550(5) 0.8696(3) 0.0321(9) Uani 1 1 d .
H25 H 0.9444 0.1577 0.9071 0.039 Uiso 1 1 calc R
C26 C 0.7665(3) 0.1452(5) 0.8585(3) 0.0565(18) Uani 1 1 d .
H26 H 0.7210 0.1400 0.8885 0.068 Uiso 1 1 calc R
C27 C 0.7611(3) 0.1451(5) 0.7586(3) 0.0580(19) Uani 1 1 d .
H27 H 0.7131 0.1412 0.7230 0.070 Uiso 1 1 calc R
C28 C 0.7298(4) 0.2487(3) 0.1447(5) 0.0236(14) Uani 1 1 d .
C29 C 0.6775(4) 0.3093(3) 0.1350(5) 0.0256(14) Uani 1 1 d .
C30 C 0.6306(4) 0.3244(3) 0.2077(5) 0.0259(14) Uani 1 1 d .
H30 H 0.6313 0.2960 0.2610 0.031 Uiso 1 1 calc R
C31 C 0.5814(4) 0.3833(4) 0.2009(5) 0.0262(14) Uani 1 1 d .
C32 C 0.5334(5) 0.4002(4) 0.2749(5) 0.0369(15) Uani 1 1 d .
H32 H 0.5336 0.3728 0.3293 0.044 Uiso 1 1 calc R
C33 C 0.4873(5) 0.4569(4) 0.2651(5) 0.0346(15) Uani 1 1 d .
H33 H 0.4553 0.4678 0.3128 0.041 Uiso 1 1 calc R
C34 C 0.4871(4) 0.4993(3) 0.1837(5) 0.0254(14) Uani 1 1 d .
C35 C 0.5363(5) 0.4862(4) 0.1171(5) 0.0318(15) Uani 1 1 d .
H35 H 0.5386 0.5168 0.0665 0.038 Uiso 1 1 calc R
C36 C 0.5841(4) 0.4283(4) 0.1211(5) 0.0294(15) Uani 1 1 d .
C37 C 0.6345(4) 0.4121(4) 0.0522(5) 0.0372(16) Uani 1 1 d .
H37 H 0.6375 0.4420 0.0010 0.045 Uiso 1 1 calc R
C38 C 0.6797(5) 0.3547(4) 0.0562(6) 0.0385(17) Uani 1 1 d .
H38 H 0.7117 0.3454 0.0078 0.046 Uiso 1 1 calc R
C39 C 0.4325(4) 0.5594(3) 0.1756(5) 0.0251(14) Uani 1 1 d .
C40 C 0.7297(4) 0.0586(3) 0.1466(5) 0.0237(14) Uani 1 1 d .
C41 C 0.6748(4) -0.0022(3) 0.1382(5) 0.0278(15) Uani 1 1 d .
C42 C 0.6257(5) -0.0147(4) 0.2042(6) 0.0365(17) Uani 1 1 d .
H42 H 0.6234 0.0162 0.2544 0.044 Uiso 1 1 calc R
C43 C 0.5776(5) -0.0724(4) 0.2008(6) 0.0398(19) Uani 1 1 d .
C44 C 0.5224(6) -0.0853(5) 0.2661(7) 0.065(3) Uani 1 1 d .
H44 H 0.5157 -0.0526 0.3130 0.078 Uiso 1 1 calc R
C45 C 0.4781(6) -0.1432(5) 0.2640(7) 0.067(3) Uani 1 1 d .
H45 H 0.4449 -0.1514 0.3114 0.081 Uiso 1 1 calc R
C46 C 0.4834(4) -0.1908(4) 0.1884(6) 0.0327(16) Uani 1 1 d .
C47 C 0.5329(5) -0.1781(4) 0.1185(6) 0.0377(18) Uani 1 1 d .
H47 H 0.5343 -0.2083 0.0674 0.045 Uiso 1 1 calc R
C48 C 0.5821(5) -0.1189(4) 0.1238(6) 0.0335(16) Uani 1 1 d .
C49 C 0.6294(6) -0.1026(5) 0.0489(7) 0.067(3) Uani 1 1 d .
H49 H 0.6291 -0.1303 -0.0051 0.080 Uiso 1 1 calc R
C50 C 0.6752(6) -0.0452(4) 0.0583(6) 0.048(2) Uani 1 1 d .
H50 H 0.7073 -0.0346 0.0105 0.057 Uiso 1 1 calc R
C51 C 0.4305(4) -0.2516(3) 0.1781(5) 0.0266(15) Uani 1 1 d .

loop_
_atom_site_aniso_label
_atom_site_aniso_U_11
_atom_site_aniso_U_22
_atom_site_aniso_U_33
_atom_site_aniso_U_23
_atom_site_aniso_U_13
_atom_site_aniso_U_12
Cu1 0.0160(2) 0.01447(19) 0.0159(2) 0.0002(3) 0.00255(16) 0.0002(3)
Cu2 0.0177(2) 0.01677(18) 0.0178(2) 0.0013(4) 0.00316(16) 0.0014(3)
Cu3 0.0173(2) 0.01637(18) 0.0182(2) 0.0014(4) 0.00306(16) 0.0012(3)
N1 0.0218(18) 0.0246(17) 0.0181(16) -0.001(3) 0.0016(13) 0.004(3)
N2 0.0231(17) 0.0285(19) 0.0242(16) 0.007(3) -0.0011(13) -0.002(3)
N3 0.0241(17) 0.0330(17) 0.0215(15) -0.005(3) 0.0006(13) 0.002(3)
O1 0.022(2) 0.025(2) 0.029(3) -0.0075(19) 0.0032(18) -0.0150(17)
O2 0.022(2) 0.024(2) 0.031(3) 0.0003(18) 0.0062(19) -0.0192(17)
O3 0.032(3) 0.029(2) 0.025(2) 0.0019(19) 0.0091(19) -0.0092(19)
O4 0.043(3) 0.029(2) 0.024(3) 0.001(2) 0.005(2) -0.011(2)
O5 0.026(2) 0.027(2) 0.030(3) 0.0113(19) 0.0035(19) 0.0163(18)
O6 0.026(2) 0.027(2) 0.031(3) 0.0015(19) 0.0043(19) 0.0213(18)
O7 0.039(3) 0.035(3) 0.024(3) 0.002(2) 0.007(2) 0.011(2)
O8 0.036(3) 0.033(3) 0.025(3) -0.001(2) 0.011(2) 0.011(2)
O9 0.037(3) 0.031(3) 0.026(3) 0.005(2) 0.009(2) -0.015(2)
O10 0.037(3) 0.034(3) 0.025(3) -0.004(2) 0.008(2) -0.010(2)
O11 0.029(2) 0.030(3) 0.034(3) 0.000(2) 0.005(2) -0.023(2)
O12 0.031(2) 0.022(2) 0.038(3) -0.006(2) 0.003(2) -0.0152(18)
C1 0.026(2) 0.051(4) 0.0210(19) -0.006(3) 0.0013(17) 0.013(3)
C2 0.024(2) 0.050(4) 0.0208(19) -0.002(2) 0.0077(16) 0.012(3)
C3 0.028(2) 0.037(2) 0.0138(19) -0.002(3) 0.0074(16) 0.000(3)
C4 0.037(3) 0.084(4) 0.016(2) 0.005(2) -0.0003(19) 0.033(3)
C5 0.034(3) 0.077(4) 0.018(2) 0.001(2) 0.0056(19) 0.026(3)
C6 0.016(3) 0.019(3) 0.024(3) -0.003(2) -0.005(2) -0.003(2)
C7 0.023(3) 0.026(3) 0.021(3) 0.007(2) 0.009(2) -0.003(2)
C8 0.045(4) 0.036(3) 0.027(3) -0.011(2) 0.016(3) -0.029(3)
C9 0.059(5) 0.038(3) 0.036(4) -0.017(3) 0.028(3) -0.020(3)
C10 0.029(3) 0.021(3) 0.029(3) -0.008(2) 0.004(3) -0.015(3)
C11 0.032(3) 0.025(3) 0.022(3) 0.003(2) 0.011(2) -0.006(2)
C12 0.029(3) 0.017(3) 0.029(3) -0.009(2) 0.001(2) -0.011(2)
C13 0.055(4) 0.050(4) 0.033(3) -0.008(3) 0.021(3) -0.023(3)
C14 0.064(5) 0.051(4) 0.031(3) -0.016(3) 0.016(3) -0.046(4)
C15 0.034(3) 0.034(3) 0.028(3) -0.001(3) 0.014(3) -0.013(3)
C16 0.042(4) 0.032(3) 0.027(3) -0.010(3) 0.005(3) -0.028(3)
C17 0.024(3) 0.019(3) 0.025(3) 0.006(2) 0.015(2) -0.003(2)
C18 0.055(3) 0.069(4) 0.022(2) 0.004(2) 0.007(2) 0.029(3)
C19 0.059(4) 0.071(4) 0.024(2) 0.008(3) 0.004(2) 0.030(3)
C20 0.028(2) 0.050(3) 0.0183(18) 0.001(3) 0.0047(16) 0.005(3)
C21 0.039(3) 0.056(3) 0.021(2) -0.005(3) 0.002(2) 0.021(3)
C22 0.036(3) 0.042(3) 0.025(2) 0.003(3) 0.000(2) 0.016(3)
C23 0.027(2) 0.050(3) 0.0190(18) -0.002(3) 0.0066(15) 0.008(3)
C24 0.028(2) 0.059(2) 0.0218(18) 0.004(3) 0.0055(16) 0.001(3)
C25 0.028(2) 0.049(2) 0.0200(18) -0.004(3) 0.0020(15) -0.003(3)
C26 0.031(3) 0.120(6) 0.019(2) -0.003(3) 0.0041(18) -0.009(4)
C27 0.023(2) 0.129(6) 0.023(2) 0.006(3) 0.0028(18) 0.001(4)
C28 0.017(3) 0.019(3) 0.034(4) 0.011(3) -0.005(2) 0.006(2)
C29 0.027(3) 0.027(3) 0.025(3) 0.000(2) 0.013(2) 0.009(3)
C30 0.029(3) 0.022(3) 0.026(3) 0.010(2) 0.002(2) 0.009(2)
C31 0.025(3) 0.029(3) 0.025(3) -0.002(2) 0.008(2) 0.005(3)
C32 0.049(4) 0.034(3) 0.030(3) 0.014(2) 0.017(3) 0.023(3)
C33 0.039(3) 0.037(3) 0.030(3) -0.001(2) 0.015(3) 0.013(3)
C34 0.026(3) 0.018(3) 0.032(3) 0.011(2) 0.001(2) 0.011(2)
C35 0.035(3) 0.035(3) 0.027(3) 0.008(3) 0.012(3) 0.011(3)
C36 0.036(3) 0.026(3) 0.028(3) 0.015(3) 0.009(3) 0.016(3)
C37 0.045(4) 0.033(3) 0.037(3) 0.017(3) 0.024(3) 0.013(3)
C38 0.044(4) 0.039(3) 0.037(3) 0.020(3) 0.026(3) 0.029(3)
C39 0.030(4) 0.021(3) 0.026(3) -0.003(2) 0.012(3) 0.003(3)
C40 0.016(3) 0.023(3) 0.034(4) 0.011(3) 0.011(2) -0.001(2)
C41 0.028(3) 0.019(3) 0.035(3) -0.006(2) -0.003(3) -0.011(2)
C42 0.043(4) 0.037(4) 0.032(4) -0.008(3) 0.015(3) -0.018(3)
C43 0.050(4) 0.032(4) 0.038(4) -0.018(3) 0.013(3) -0.022(3)
C44 0.081(6) 0.058(5) 0.063(5) -0.034(4) 0.049(5) -0.044(4)
C45 0.083(6) 0.063(5) 0.065(5) -0.043(4) 0.058(5) -0.056(5)
C46 0.028(3) 0.038(4) 0.034(3) 0.002(3) 0.013(3) -0.014(3)
C47 0.045(4) 0.027(3) 0.041(4) -0.015(3) 0.008(3) -0.025(3)
C48 0.037(4) 0.032(3) 0.034(4) -0.003(3) 0.017(3) -0.012(3)
C49 0.087(6) 0.069(5) 0.050(4) -0.033(4) 0.040(4) -0.062(5)
C50 0.056(5) 0.044(4) 0.048(4) -0.004(3) 0.031(3) -0.017(4)
C51 0.017(3) 0.019(3) 0.042(4) -0.003(3) -0.003(3) -0.007(2)

loop_
_atom_type_symbol
_atom_type_description
_atom_type_scat_dispersion_real
_atom_type_scat_dispersion_imag
_atom_type_scat_source
C C 0.0033 0.0016 'International Tables Vol C Tables 4.2.6.8 and 6.1.1.4'
H H 0.0000 0.0000 'International Tables Vol C Tables 4.2.6.8 and 6.1.1.4'
N N 0.0061 0.0033 'International Tables Vol C Tables 4.2.6.8 and 6.1.1.4'
O O 0.0106 0.0060 'International Tables Vol C Tables 4.2.6.8 and 6.1.1.4'
Cu Cu 0.3201 1.2651 'International Tables Vol C Tables 4.2.6.8 and 6.1.1.4'

loop_
_geom_angle_atom_site_label_1
_geom_angle_atom_site_label_2
_geom_angle_atom_site_label_3
_geom_angle
_geom_angle_site_symmetry_1
_geom_angle_site_symmetry_3
O4 Cu1 O3 87.8(3) 3_445 4_646
O4 Cu1 O1 167.6(2) 3_445 .
O3 Cu1 O1 89.81(15) 4_646 .
O4 Cu1 O2 90.73(15) 3_445 2_656
O3 Cu1 O2 168.3(2) 4_646 2_656
O1 Cu1 O2 89.1(2) . 2_656
O4 Cu1 N1 95.3(2) 3_445 .
O3 Cu1 N1 98.1(2) 4_646 .
O1 Cu1 N1 97.2(2) . .
O2 Cu1 N1 93.6(2) 2_656 .
O4 Cu1 Cu1 82.91(15) 3_445 2_656
O3 Cu1 Cu1 85.03(15) 4_646 2_656
O1 Cu1 Cu1 84.72(15) . 2_656
O2 Cu1 Cu1 83.31(15) 2_656 2_656
N1 Cu1 Cu1 176.35(11) . 2_656
O7 Cu2 O9 87.9(3) 3_545 .
O7 Cu2 O5 168.7(2) 3_545 .
O9 Cu2 O5 89.32(13) . .
O7 Cu2 O11 91.40(14) 3_545 3
O9 Cu2 O11 166.5(2) . 3
O5 Cu2 O11 88.7(2) . 3
O7 Cu2 N2 93.4(2) 3_545 .
O9 Cu2 N2 97.0(2) . .
O5 Cu2 N2 97.8(2) . .
O11 Cu2 N2 96.5(2) 3 .
O7 Cu2 Cu3 82.91(16) 3_545 .
O9 Cu2 Cu3 84.43(16) . .
O5 Cu2 Cu3 85.96(16) . .
O11 Cu2 Cu3 82.13(16) 3 .
N2 Cu2 Cu3 176.04(13) . .
O10 Cu3 O8 87.8(3) . 3_545
O10 Cu3 O12 168.7(2) . 3
O8 Cu3 O12 89.13(13) 3_545 3
O10 Cu3 O6 91.50(14) . .
O8 Cu3 O6 166.8(2) 3_545 .
O12 Cu3 O6 89.0(2) 3 .
O10 Cu3 N3 93.4(2) . 1_554
O8 Cu3 N3 97.8(2) 3_545 1_554
O12 Cu3 N3 97.8(3) 3 1_554
O6 Cu3 N3 95.3(2) . 1_554
O10 Cu3 Cu2 82.97(16) . .
O8 Cu3 Cu2 84.65(16) 3_545 .
O12 Cu3 Cu2 85.90(17) 3 .
O6 Cu3 Cu2 82.21(15) . .
N3 Cu3 Cu2 175.52(11) 1_554 .
C5 N1 C1 118.1(4) . .
C5 N1 Cu1 121.6(3) . .
C1 N1 Cu1 120.2(3) . .
C22 N2 C18 117.2(4) . .
C22 N2 Cu2 121.1(4) . .
C18 N2 Cu2 121.6(4) . .
C25 N3 C26 117.7(4) . .
C25 N3 Cu3 121.5(3) . 1_556
C26 N3 Cu3 120.8(3) . 1_556
C6 O1 Cu1 120.3(4) . .
C6 O2 Cu1 123.0(4) . 2_656
C17 O3 Cu1 124.0(4) . 4_656
C17 O4 Cu1 125.1(4) . 3
C28 O5 Cu2 119.3(4) . .
C28 O6 Cu3 124.0(4) . .
C39 O7 Cu2 125.2(5) . 3_455
C39 O8 Cu3 124.1(4) . 3_455
C40 O9 Cu2 124.2(4) . .
C40 O10 Cu3 125.2(4) . .
C51 O11 Cu2 124.1(4) . 3_445
C51 O12 Cu3 119.2(4) . 3_445
N1 C1 C2 122.0(5) . .
N1 C1 H1 119.0 . .
C2 C1 H1 119.0 . .
C1 C2 C3 119.1(5) . .
C1 C2 H2 120.5 . .
C3 C2 H2 120.5 . .
C4 C3 C2 117.6(4) . .
C4 C3 C3 122.1(5) . 2_655
C2 C3 C3 120.3(5) . 2_655
C5 C4 C3 119.6(5) . .
C5 C4 H4 120.2 . .
C3 C4 H4 120.2 . .
N1 C5 C4 123.4(5) . .
N1 C5 H5 118.3 . .
C4 C5 H5 118.3 . .
O2 C6 O1 128.0(6) . .
O2 C6 C7 115.7(5) . .
O1 C6 C7 116.3(6) . .
C16 C7 C8 120.2(6) . .
C16 C7 C6 119.3(6) . .
C8 C7 C6 120.3(6) . .
C9 C8 C7 119.5(7) . .
C9 C8 H8 120.3 . .
C7 C8 H8 120.3 . .
C8 C9 C10 122.7(7) . .
C8 C9 H9 118.7 . .
C10 C9 H9 118.7 . .
C11 C10 C9 123.4(6) . .
C11 C10 C15 118.2(6) . .
C9 C10 C15 118.3(5) . .
C12 C11 C10 122.1(7) . .
C12 C11 H11 118.9 . .
C10 C11 H11 118.9 . .
C11 C12 C13 120.0(6) . .
C11 C12 C17 121.9(6) . .
C13 C12 C17 118.1(7) . .
C14 C13 C12 121.3(7) . .
C14 C13 H13 119.4 . .
C12 C13 H13 119.4 . .
C13 C14 C15 117.9(7) . .
C13 C14 H14 121.1 . .
C15 C14 H14 121.1 . .
C10 C15 C14 120.2(5) . .
C10 C15 C16 119.2(5) . .
C14 C15 C16 120.5(7) . .
C7 C16 C15 120.0(6) . .
C7 C16 H16 120.0 . .
C15 C16 H16 120.0 . .
O3 C17 O4 122.6(6) . .
O3 C17 C12 117.9(6) . .
O4 C17 C12 119.5(6) . .
N2 C18 C19 123.7(5) . .
N2 C18 H18 118.2 . .
C19 C18 H18 118.2 . .
C20 C19 C18 118.7(5) . .
C20 C19 H19 120.7 . .
C18 C19 H19 120.7 . .
C21 C20 C19 117.3(4) . .
C21 C20 C23 120.9(5) . .
C19 C20 C23 121.9(4) . .
C20 C21 C22 119.4(6) . .
C20 C21 H21 120.3 . .
C22 C21 H21 120.3 . .
N2 C22 C21 123.5(5) . .
N2 C22 H22 118.3 . .
C21 C22 H22 118.3 . .
C24 C23 C27 117.9(4) . .
C24 C23 C20 121.3(4) . .
C27 C23 C20 120.7(4) . .
C23 C24 C25 119.3(5) . .
C23 C24 H24 120.3 . .
C25 C24 H24 120.3 . .
N3 C25 C24 123.3(4) . .
N3 C25 H25 118.3 . .
C24 C25 H25 118.3 . .
N3 C26 C27 123.5(5) . .
N3 C26 H26 118.3 . .
C27 C26 H26 118.3 . .
C23 C27 C26 118.1(4) . .
C23 C27 H27 120.9 . .
C26 C27 H27 120.9 . .
O6 C28 O5 128.0(6) . .
O6 C28 C29 116.4(6) . .
O5 C28 C29 115.6(6) . .
C30 C29 C38 119.9(6) . .
C30 C29 C28 119.4(6) . .
C38 C29 C28 120.5(6) . .
C29 C30 C31 120.4(6) . .
C29 C30 H30 119.8 . .
C31 C30 H30 119.8 . .
C32 C31 C30 121.3(6) . .
C32 C31 C36 119.6(5) . .
C30 C31 C36 119.0(5) . .
C33 C32 C31 119.2(7) . .
C33 C32 H32 120.4 . .
C31 C32 H32 120.4 . .
C32 C33 C34 121.0(7) . .
C32 C33 H33 119.5 . .
C34 C33 H33 119.5 . .
C35 C34 C33 119.9(6) . .
C35 C34 C39 121.9(6) . .
C33 C34 C39 118.2(7) . .
C34 C35 C36 122.3(7) . .
C34 C35 H35 118.8 . .
C36 C35 H35 118.8 . .
C35 C36 C37 124.0(6) . .
C35 C36 C31 117.8(6) . .
C37 C36 C31 118.2(5) . .
C38 C37 C36 123.3(6) . .
C38 C37 H37 118.3 . .
C36 C37 H37 118.3 . .
C37 C38 C29 119.2(7) . .
C37 C38 H38 120.4 . .
C29 C38 H38 120.4 . .
O8 C39 O7 122.8(6) . .
O8 C39 C34 118.0(6) . .
O7 C39 C34 119.1(6) . .
O9 C40 O10 122.9(6) . .
O9 C40 C41 118.1(6) . .
O10 C40 C41 119.0(6) . .
C42 C41 C50 119.8(7) . .
C42 C41 C40 121.4(6) . .
C50 C41 C40 118.8(7) . .
C41 C42 C43 122.4(7) . .
C41 C42 H42 118.8 . .
C43 C42 H42 118.8 . .
C42 C43 C44 123.9(7) . .
C42 C43 C48 117.9(6) . .
C44 C43 C48 118.1(6) . .
C45 C44 C43 123.1(8) . .
C45 C44 H44 118.4 . .
C43 C44 H44 118.4 . .
C44 C45 C46 119.0(8) . .
C44 C45 H45 120.5 . .
C46 C45 H45 120.5 . .
C47 C46 C45 120.0(7) . .
C47 C46 C51 119.1(7) . .
C45 C46 C51 120.7(7) . .
C46 C47 C48 120.7(7) . .
C46 C47 H47 119.7 . .
C48 C47 H47 119.7 . .
C43 C48 C49 119.6(6) . .
C43 C48 C47 118.9(6) . .
C49 C48 C47 121.2(7) . .
C50 C49 C48 118.4(8) . .
C50 C49 H49 120.8 . .
C48 C49 H49 120.8 . .
C49 C50 C41 121.4(8) . .
C49 C50 H50 119.3 . .
C41 C50 H50 119.3 . .
O11 C51 O12 128.3(6) . .
O11 C51 C46 116.0(6) . .
O12 C51 C46 115.7(6) . .

loop_
_geom_bond_atom_site_label_1
_geom_bond_atom_site_label_2
_geom_bond_distance
_geom_bond_site_symmetry_2
Cu1 O4 1.936(5) 3_445
Cu1 O3 1.939(5) 4_646
Cu1 O1 1.986(4) .
Cu1 O2 1.997(4) 2_656
Cu1 N1 2.174(4) .
Cu1 Cu1 2.652(2) 2_656
Cu2 O7 1.943(5) 3_545
Cu2 O9 1.952(5) .
Cu2 O5 1.981(5) .
Cu2 O11 2.003(4) 3
Cu2 N2 2.164(4) .
Cu2 Cu3 2.660(2) .
Cu3 O10 1.938(5) .
Cu3 O8 1.953(5) 3_545
Cu3 O12 1.969(5) 3
Cu3 O6 2.004(4) .
Cu3 N3 2.163(4) 1_554
N1 C5 1.309(7) .
N1 C1 1.348(7) .
N2 C22 1.311(8) .
N2 C18 1.330(7) .
N3 C25 1.311(6) .
N3 C26 1.324(6) .
N3 Cu3 2.163(4) 1_556
O1 C6 1.278(8) .
O2 C6 1.215(8) .
O2 Cu1 1.997(4) 2_656
O3 C17 1.253(9) .
O3 Cu1 1.939(5) 4_656
O4 C17 1.308(8) .
O4 Cu1 1.936(5) 3
O5 C28 1.283(8) .
O6 C28 1.218(9) .
O7 C39 1.307(8) .
O7 Cu2 1.943(5) 3_455
O8 C39 1.243(9) .
O8 Cu3 1.953(5) 3_455
O9 C40 1.240(9) .
O10 C40 1.305(8) .
O11 C51 1.200(9) .
O11 Cu2 2.003(4) 3_445
O12 C51 1.294(9) .
O12 Cu3 1.969(5) 3_445
C1 C2 1.382(7) .
C1 H1 0.9300 .
C2 C3 1.391(8) .
C2 H2 0.9300 .
C3 C4 1.377(7) .
C3 C3 1.487(8) 2_655
C4 C5 1.372(7) .
C4 H4 0.9300 .
C5 H5 0.9300 .
C6 C7 1.504(8) .
C7 C16 1.371(10) .
C7 C8 1.409(10) .
C8 C9 1.355(10) .
C8 H8 0.9300 .
C9 C10 1.397(10) .
C9 H9 0.9300 .
C10 C11 1.400(9) .
C10 C15 1.403(6) .
C11 C12 1.334(10) .
C11 H11 0.9300 .
C12 C13 1.411(10) .
C12 C17 1.500(8) .
C13 C14 1.370(10) .
C13 H13 0.9300 .
C14 C15 1.437(10) .
C14 H14 0.9300 .
C15 C16 1.435(9) .
C16 H16 0.9300 .
C18 C19 1.384(7) .
C18 H18 0.9300 .
C19 C20 1.387(9) .
C19 H19 0.9300 .
C20 C21 1.382(9) .
C20 C23 1.480(6) .
C21 C22 1.385(7) .
C21 H21 0.9300 .
C22 H22 0.9300 .
C23 C24 1.371(6) .
C23 C27 1.390(7) .
C24 C25 1.389(6) .
C24 H24 0.9300 .
C25 H25 0.9300 .
C26 C27 1.395(6) .
C26 H26 0.9300 .
C27 H27 0.9300 .
C28 C29 1.484(9) .
C29 C30 1.390(10) .
C29 C38 1.420(10) .
C30 C31 1.424(9) .
C30 H30 0.9300 .
C31 C32 1.424(10) .
C31 C36 1.427(6) .
C32 C33 1.360(10) .
C32 H32 0.9300 .
C33 C34 1.409(10) .
C33 H33 0.9300 .
C34 C35 1.342(10) .
C34 C39 1.500(9) .
C35 C36 1.394(10) .
C35 H35 0.9300 .
C36 C37 1.394(10) .
C37 C38 1.361(9) .
C37 H37 0.9300 .
C38 H38 0.9300 .
C40 C41 1.514(8) .
C41 C42 1.333(11) .
C41 C50 1.400(11) .
C42 C43 1.395(10) .
C42 H42 0.9300 .
C43 C44 1.403(11) .
C43 C48 1.416(7) .
C44 C45 1.361(10) .
C44 H44 0.9300 .
C45 C46 1.418(11) .
C45 H45 0.9300 .
C46 C47 1.382(11) .
C46 C51 1.493(9) .
C47 C48 1.428(9) .
C47 H47 0.9300 .
C48 C49 1.424(11) .
C49 C50 1.368(11) .
C49 H49 0.9300 .
C50 H50 0.9300 .
